data_2242384
loop_
_publ_author_name
'Jagadeesan, Gajendran'
'Chandramalar, Immanuel Monica'
'Karunakaran, Jayachandran'
'Gopinath, Solaiappan'
'Mohanakrishnan, Arasambattu K.'

_publ_section_title
;
 Crystal structure of dimethyl
 1-oxo-2,4-diphenyl-1,2-dihydronaphthalene-2,3-dicarboxylate
;
_journal_coeditor_code IS5487
_journal_issue 3
_journal_name_full 'Acta Crystallographica Section E'
_journal_page_first 349
_journal_page_last 351
_journal_paper_doi 10.1107/S2056989018002360
_journal_volume 74
_journal_year 2018
_chemical_formula_iupac 'C26 H20 O5'
_chemical_formula_moiety 'C26 H20 O5'
_chemical_formula_sum 'C26 H20 O5'
_chemical_formula_weight 412.42
_chemical_name_systematic
;
Dimethyl 1-oxo-2,4-diphenyl-1,2-dihydronaphthalene-2,3-dicarboxylate
;
_space_group_IT_number 14
_symmetry_cell_setting monoclinic
_symmetry_space_group_name_Hall '-P 2ybc'
_symmetry_space_group_name_H-M 'P 1 21/c 1'
_atom_sites_solution_hydrogens geom
_atom_sites_solution_primary direct
_atom_sites_solution_secondary difmap
_audit_creation_method SHELXL-97
_cell_angle_alpha 90.00
_cell_angle_beta 96.581(2)
_cell_angle_gamma 90.00
_cell_formula_units_Z 4
_cell_length_a 15.8021(8)
_cell_length_b 7.4706(4)
_cell_length_c 17.8599(9)
_cell_measurement_reflns_used 3375
_cell_measurement_temperature 296(2)
_cell_measurement_theta_max 27.09
_cell_measurement_theta_min 2.30
_cell_volume 2094.49(19)
_computing_cell_refinement
;
SAINT (Bruker, 2008)
;
_computing_data_collection
;
APEX2 (Bruker, 2008)
;
_computing_data_reduction
;
SAINT (Bruker, 2008)
;
_computing_molecular_graphics
;
ORTEP-3 for Windows (Farrugia, 2012) and Mercury (Macrae <i>et al.</i>,
2008)
;
_computing_publication_material
;
SHELXL97 (Sheldrick, 2008) and  PLATON  (Spek, 2009)
;
_computing_structure_refinement
;
SHELXL97 (Sheldrick, 2008)
;
_computing_structure_solution
;
SHELXS97 (Sheldrick, 2008)
;
_diffrn_ambient_temperature 296(2)
_diffrn_measured_fraction_theta_full 0.998
_diffrn_measured_fraction_theta_max 0.998
_diffrn_measurement_device_type 'Bruker Kappa APEXII'
_diffrn_measurement_method '\w & \f scans'
_diffrn_radiation_monochromator graphite
_diffrn_radiation_source 'fine-focus sealed tube'
_diffrn_radiation_type MoK\a
_diffrn_radiation_wavelength 0.71073
_diffrn_reflns_av_R_equivalents 0.0279
_diffrn_reflns_av_sigmaI/netI 0.0263
_diffrn_reflns_limit_h_max 13
_diffrn_reflns_limit_h_min -20
_diffrn_reflns_limit_k_max 8
_diffrn_reflns_limit_k_min -9
_diffrn_reflns_limit_l_max 21
_diffrn_reflns_limit_l_min -22
_diffrn_reflns_number 21819
_diffrn_reflns_theta_full 27.09
_diffrn_reflns_theta_max 27.09
_diffrn_reflns_theta_min 2.30
_exptl_absorpt_coefficient_mu 0.091
_exptl_absorpt_correction_T_max 0.978
_exptl_absorpt_correction_T_min 0.969
_exptl_absorpt_correction_type multi-scan
_exptl_absorpt_process_details
;
(<i>SADABS</i>; Bruker, 2008)
;
_exptl_crystal_colour colourless
_exptl_crystal_density_diffrn 1.308
_exptl_crystal_density_method 'not measured'
_exptl_crystal_description block
_exptl_crystal_F_000 864
_exptl_crystal_size_max 0.35
_exptl_crystal_size_mid 0.30
_exptl_crystal_size_min 0.25
_refine_diff_density_max 0.217
_refine_diff_density_min -0.145
_refine_ls_extinction_coef 0.0033(8)
_refine_ls_extinction_expression Fc^*^=kFc[1+0.001xFc^2^\l^3^/sin(2\q)]^-1/4^
_refine_ls_extinction_method SHELXL
_refine_ls_goodness_of_fit_ref 1.026
_refine_ls_hydrogen_treatment constr
_refine_ls_matrix_type full
_refine_ls_number_parameters 283
_refine_ls_number_reflns 4614
_refine_ls_number_restraints 0
_refine_ls_restrained_S_all 1.026
_refine_ls_R_factor_all 0.0588
_refine_ls_R_factor_gt 0.0385
_refine_ls_shift/su_max 0.017
_refine_ls_shift/su_mean 0.000
_refine_ls_structure_factor_coef Fsqd
_refine_ls_weighting_details 'calc w=1/[\s^2^(Fo^2^)+(0.0478P)^2^+0.4036P] where P=(Fo^2^+2Fc^2^)/3'
_refine_ls_weighting_scheme calc
_refine_ls_wR_factor_gt 0.0962
_refine_ls_wR_factor_ref 0.1077
_reflns_number_gt 3375
_reflns_number_total 4614
_reflns_threshold_expression >2\s(I)
_cod_data_source_file is5487sup1.cif
_cod_data_source_block I
_cod_original_sg_symbol_H-M 'P 21/c'
_cod_database_code 2242384

loop_
_symmetry_equiv_pos_as_xyz
'x, y, z'
'-x, y+1/2, -z+1/2'
'-x, -y, -z'
'x, -y-1/2, z-1/2'

loop_
_atom_site_type_symbol
_atom_site_label
_atom_site_fract_x
_atom_site_fract_y
_atom_site_fract_z
_atom_site_U_iso_or_equiv
_atom_site_adp_type
_atom_site_calc_flag
_atom_site_refinement_flags
_atom_site_occupancy
_atom_site_symmetry_multiplicity
C C1 0.05662(10) 0.2111(2) 0.01264(8) 0.0463(4) Uani d . 1 1
H H1 0.0388 0.1135 0.0391 0.056 Uiso calc R 1 1
C C2 0.00596(10) 0.2750(2) -0.04963(8) 0.0512(4) Uani d . 1 1
H H2 -0.0464 0.2217 -0.0648 0.061 Uiso calc R 1 1
C C3 0.03304(10) 0.4172(2) -0.08905(8) 0.0488(4) Uani d . 1 1
H H3 -0.0011 0.4600 -0.1311 0.059 Uiso calc R 1 1
C C4 0.11058(9) 0.4978(2) -0.06695(7) 0.0433(3) Uani d . 1 1
H H4 0.1284 0.5932 -0.0947 0.052 Uiso calc R 1 1
C C5 0.16244(8) 0.43761(18) -0.00354(7) 0.0354(3) Uani d . 1 1
C C6 0.13411(8) 0.29249(18) 0.03586(7) 0.0368(3) Uani d . 1 1
C C7 0.18723(9) 0.22355(19) 0.10317(7) 0.0384(3) Uani d . 1 1
C C8 0.24887(8) 0.35947(17) 0.14498(6) 0.0338(3) Uani d . 1 1
C C9 0.28722(8) 0.48058(18) 0.08927(7) 0.0336(3) Uani d . 1 1
C C10 0.24565(8) 0.52183(18) 0.02146(7) 0.0338(3) Uani d . 1 1
C C11 0.19360(8) 0.46192(18) 0.19635(6) 0.0344(3) Uani d . 1 1
C C12 0.18236(8) 0.64551(18) 0.19151(7) 0.0368(3) Uani d . 1 1
H H12 0.2110 0.7110 0.1580 0.044 Uiso calc R 1 1
C C13 0.12938(9) 0.7325(2) 0.23568(8) 0.0447(3) Uani d . 1 1
H H13 0.1228 0.8560 0.2319 0.054 Uiso calc R 1 1
C C14 0.08630(10) 0.6384(2) 0.28520(8) 0.0530(4) Uani d . 1 1
H H14 0.0499 0.6971 0.3145 0.064 Uiso calc R 1 1
C C15 0.09745(11) 0.4569(3) 0.29111(9) 0.0595(5) Uani d . 1 1
H H15 0.0691 0.3926 0.3252 0.071 Uiso calc R 1 1
C C16 0.15022(10) 0.3687(2) 0.24720(8) 0.0505(4) Uani d . 1 1
H H16 0.1568 0.2453 0.2517 0.061 Uiso calc R 1 1
C C17 0.31896(9) 0.24874(19) 0.19065(8) 0.0430(3) Uani d . 1 1
C C18 0.44438(13) 0.0867(3) 0.17834(12) 0.0857(7) Uani d . 1 1
H H18A 0.4743 0.1552 0.2185 0.129 Uiso calc R 1 1
H H18B 0.4820 0.0603 0.1412 0.129 Uiso calc R 1 1
H H18C 0.4246 -0.0231 0.1982 0.129 Uiso calc R 1 1
C C19 0.37168(9) 0.55771(19) 0.11799(7) 0.0387(3) Uani d . 1 1
C C20 0.50781(11) 0.6419(3) 0.08805(11) 0.0783(6) Uani d . 1 1
H H20A 0.5019 0.7671 0.0983 0.117 Uiso calc R 1 1
H H20B 0.5429 0.6268 0.0480 0.117 Uiso calc R 1 1
H H20C 0.5338 0.5825 0.1325 0.117 Uiso calc R 1 1
C C21 0.27693(8) 0.6601(2) -0.02840(7) 0.0398(3) Uani d . 1 1
C C22 0.28407(11) 0.8357(2) -0.00451(10) 0.0593(4) Uani d . 1 1
H H22 0.2708 0.8659 0.0433 0.071 Uiso calc R 1 1
C C23 0.31073(13) 0.9673(3) -0.05105(14) 0.0824(6) Uani d . 1 1
H H23 0.3156 1.0851 -0.0344 0.099 Uiso calc R 1 1
C C24 0.33002(12) 0.9242(4) -0.12164(13) 0.0846(7) Uani d . 1 1
H H24 0.3474 1.0127 -0.1531 0.102 Uiso calc R 1 1
C C25 0.32355(11) 0.7507(4) -0.14553(9) 0.0723(6) Uani d . 1 1
H H25 0.3375 0.7214 -0.1932 0.087 Uiso calc R 1 1
C C26 0.29671(9) 0.6184(3) -0.10003(8) 0.0531(4) Uani d . 1 1
H H26 0.2918 0.5010 -0.1173 0.064 Uiso calc R 1 1
O O1 0.18036(7) 0.07330(14) 0.12689(6) 0.0561(3) Uani d . 1 1
O O2 0.32467(8) 0.21704(16) 0.25637(6) 0.0629(3) Uani d . 1 1
O O3 0.37245(7) 0.18860(15) 0.14387(6) 0.0548(3) Uani d . 1 1
O O4 0.38995(7) 0.60087(17) 0.18244(5) 0.0600(3) Uani d . 1 1
O O5 0.42502(6) 0.56566(15) 0.06595(5) 0.0508(3) Uani d . 1 1

loop_
_atom_site_aniso_label
_atom_site_aniso_U_11
_atom_site_aniso_U_22
_atom_site_aniso_U_33
_atom_site_aniso_U_12
_atom_site_aniso_U_13
_atom_site_aniso_U_23
C1 0.0517(8) 0.0388(8) 0.0475(8) -0.0064(7) 0.0016(6) -0.0088(6)
C2 0.0441(8) 0.0553(10) 0.0514(8) -0.0034(7) -0.0068(7) -0.0165(7)
C3 0.0473(8) 0.0566(10) 0.0394(7) 0.0071(7) -0.0084(6) -0.0076(7)
C4 0.0447(8) 0.0500(9) 0.0340(7) 0.0043(7) -0.0011(6) 0.0003(6)
C5 0.0384(7) 0.0373(8) 0.0300(6) 0.0046(6) 0.0016(5) -0.0049(5)
C6 0.0422(7) 0.0334(7) 0.0338(6) 0.0010(6) 0.0006(5) -0.0076(5)
C7 0.0466(8) 0.0326(8) 0.0359(7) 0.0017(6) 0.0044(6) -0.0022(6)
C8 0.0398(7) 0.0326(7) 0.0281(6) 0.0019(5) -0.0006(5) 0.0004(5)
C9 0.0361(6) 0.0361(7) 0.0288(6) 0.0026(5) 0.0041(5) -0.0029(5)
C10 0.0362(6) 0.0370(7) 0.0285(6) 0.0045(6) 0.0052(5) -0.0026(5)
C11 0.0385(7) 0.0366(8) 0.0275(6) -0.0022(6) 0.0013(5) -0.0001(5)
C12 0.0380(7) 0.0380(8) 0.0342(6) -0.0032(6) 0.0041(5) 0.0007(5)
C13 0.0464(8) 0.0421(9) 0.0454(8) 0.0010(6) 0.0047(6) -0.0078(6)
C14 0.0490(9) 0.0658(12) 0.0463(8) -0.0050(8) 0.0146(7) -0.0155(8)
C15 0.0701(11) 0.0657(12) 0.0475(9) -0.0119(9) 0.0272(8) 0.0014(8)
C16 0.0668(10) 0.0416(9) 0.0452(8) -0.0066(7) 0.0155(7) 0.0035(7)
C17 0.0506(8) 0.0381(8) 0.0383(7) 0.0050(6) -0.0036(6) 0.0008(6)
C18 0.0694(13) 0.0904(16) 0.0951(15) 0.0431(11) 0.0000(11) 0.0129(12)
C19 0.0384(7) 0.0431(8) 0.0344(7) 0.0035(6) 0.0030(5) -0.0026(6)
C20 0.0424(9) 0.1093(17) 0.0855(13) -0.0188(10) 0.0176(9) -0.0311(12)
C21 0.0363(7) 0.0489(9) 0.0343(7) 0.0033(6) 0.0039(5) 0.0079(6)
C22 0.0679(11) 0.0505(11) 0.0622(10) 0.0009(8) 0.0191(8) 0.0096(8)
C23 0.0831(14) 0.0603(13) 0.1064(17) -0.0032(10) 0.0224(12) 0.0306(12)
C24 0.0596(12) 0.1074(19) 0.0883(15) -0.0008(12) 0.0150(10) 0.0621(14)
C25 0.0470(9) 0.128(2) 0.0429(9) 0.0034(11) 0.0090(7) 0.0312(11)
C26 0.0438(8) 0.0809(12) 0.0347(7) 0.0026(8) 0.0045(6) 0.0059(7)
O1 0.0767(8) 0.0338(6) 0.0554(6) -0.0059(5) -0.0029(5) 0.0052(5)
O2 0.0806(8) 0.0670(8) 0.0383(6) 0.0193(6) -0.0058(5) 0.0116(5)
O3 0.0531(6) 0.0581(7) 0.0521(6) 0.0213(5) 0.0011(5) -0.0005(5)
O4 0.0472(6) 0.0932(9) 0.0387(5) -0.0121(6) 0.0013(4) -0.0186(6)
O5 0.0362(5) 0.0741(8) 0.0430(5) -0.0041(5) 0.0081(4) -0.0076(5)

loop_
_atom_type_symbol
_atom_type_description
_atom_type_scat_dispersion_real
_atom_type_scat_dispersion_imag
_atom_type_scat_source
C C 0.0033 0.0016 'International Tables Vol C Tables 4.2.6.8 and 6.1.1.4'
H H 0.0000 0.0000 'International Tables Vol C Tables 4.2.6.8 and 6.1.1.4'
O O 0.0106 0.0060 'International Tables Vol C Tables 4.2.6.8 and 6.1.1.4'

loop_
_geom_angle_atom_site_label_1
_geom_angle_atom_site_label_2
_geom_angle_atom_site_label_3
_geom_angle
C2 C1 C6 120.04(15)
C2 C1 H1 120.0
C6 C1 H1 120.0
C3 C2 C1 119.74(14)
C3 C2 H2 120.1
C1 C2 H2 120.1
C2 C3 C4 120.68(13)
C2 C3 H3 119.7
C4 C3 H3 119.7
C3 C4 C5 120.74(14)
C3 C4 H4 119.6
C5 C4 H4 119.6
C6 C5 C4 117.90(12)
C6 C5 C10 120.27(11)
C4 C5 C10 121.82(12)
C1 C6 C5 120.89(12)
C1 C6 C7 119.35(13)
C5 C6 C7 119.76(12)
O1 C7 C6 122.90(12)
O1 C7 C8 121.30(11)
C6 C7 C8 115.69(11)
C9 C8 C17 110.48(11)
C9 C8 C7 110.63(10)
C17 C8 C7 106.22(10)
C9 C8 C11 112.92(10)
C17 C8 C11 111.96(10)
C7 C8 C11 104.24(10)
C10 C9 C19 123.16(12)
C10 C9 C8 122.34(11)
C19 C9 C8 114.40(10)
C9 C10 C5 119.96(12)
C9 C10 C21 122.49(12)
C5 C10 C21 117.40(10)
C12 C11 C16 117.97(13)
C12 C11 C8 122.16(11)
C16 C11 C8 119.81(12)
C13 C12 C11 120.92(13)
C13 C12 H12 119.5
C11 C12 H12 119.5
C14 C13 C12 120.45(14)
C14 C13 H13 119.8
C12 C13 H13 119.8
C15 C14 C13 119.25(14)
C15 C14 H14 120.4
C13 C14 H14 120.4
C14 C15 C16 120.74(15)
C14 C15 H15 119.6
C16 C15 H15 119.6
C15 C16 C11 120.65(15)
C15 C16 H16 119.7
C11 C16 H16 119.7
O2 C17 O3 124.69(13)
O2 C17 C8 126.72(14)
O3 C17 C8 108.57(11)
O3 C18 H18A 109.5
O3 C18 H18B 109.5
H18A C18 H18B 109.5
O3 C18 H18C 109.5
H18A C18 H18C 109.5
H18B C18 H18C 109.5
O4 C19 O5 123.97(13)
O4 C19 C9 122.85(13)
O5 C19 C9 113.11(11)
O5 C20 H20A 109.5
O5 C20 H20B 109.5
H20A C20 H20B 109.5
O5 C20 H20C 109.5
H20A C20 H20C 109.5
H20B C20 H20C 109.5
C22 C21 C26 118.68(14)
C22 C21 C10 119.79(12)
C26 C21 C10 121.49(14)
C21 C22 C23 120.60(17)
C21 C22 H22 119.7
C23 C22 H22 119.7
C24 C23 C22 120.1(2)
C24 C23 H23 119.9
C22 C23 H23 119.9
C25 C24 C23 119.64(18)
C25 C24 H24 120.2
C23 C24 H24 120.2
C24 C25 C26 120.94(18)
C24 C25 H25 119.5
C26 C25 H25 119.5
C25 C26 C21 120.02(18)
C25 C26 H26 120.0
C21 C26 H26 120.0
C17 O3 C18 115.77(13)
C19 O5 C20 117.16(12)

loop_
_geom_bond_atom_site_label_1
_geom_bond_atom_site_label_2
_geom_bond_distance
C1 C2 1.379(2)
C1 C6 1.3873(19)
C1 H1 0.9300
C2 C3 1.370(2)
C2 H2 0.9300
C3 C4 1.381(2)
C3 H3 0.9300
C4 C5 1.3942(17)
C4 H4 0.9300
C5 C6 1.3940(19)
C5 C10 1.4796(18)
C6 C7 1.4777(18)
C7 O1 1.2090(17)
C7 C8 1.5397(18)
C8 C9 1.5212(18)
C8 C17 1.5392(17)
C8 C11 1.5408(18)
C9 C10 1.3457(16)
C9 C19 1.4897(18)
C10 C21 1.4852(18)
C11 C12 1.3844(19)
C11 C16 1.3866(19)
C12 C13 1.3774(19)
C12 H12 0.9300
C13 C14 1.371(2)
C13 H13 0.9300
C14 C15 1.369(2)
C14 H14 0.9300
C15 C16 1.376(2)
C15 H15 0.9300
C16 H16 0.9300
C17 O2 1.1905(16)
C17 O3 1.3328(18)
C18 O3 1.4456(19)
C18 H18A 0.9600
C18 H18B 0.9600
C18 H18C 0.9600
C19 O4 1.1985(15)
C19 O5 1.3256(17)
C20 O5 1.4399(19)
C20 H20A 0.9600
C20 H20B 0.9600
C20 H20C 0.9600
C21 C22 1.380(2)
C21 C26 1.3867(19)
C22 C23 1.384(2)
C22 H22 0.9300
C23 C24 1.369(3)
C23 H23 0.9300
C24 C25 1.365(3)
C24 H24 0.9300
C25 C26 1.377(3)
C25 H25 0.9300
C26 H26 0.9300

loop_
_geom_hbond_atom_site_label_D
_geom_hbond_atom_site_label_H
_geom_hbond_atom_site_label_A
_geom_hbond_site_symmetry_A
_geom_hbond_distance_DH
_geom_hbond_distance_HA
_geom_hbond_distance_DA
_geom_hbond_angle_DHA
C24 H24 O2 4_575 0.93 2.59 3.449(3) 155
C20 H20B O5 3_665 0.96 2.59 3.430(2) 146
C3 H3 Cg3 3_565 0.93 2.77 3.6338(16) 154

loop_
_geom_torsion_atom_site_label_1
_geom_torsion_atom_site_label_2
_geom_torsion_atom_site_label_3
_geom_torsion_atom_site_label_4
_geom_torsion
C6 C1 C2 C3 1.0(2)
C1 C2 C3 C4 -0.1(2)
C2 C3 C4 C5 -0.8(2)
C3 C4 C5 C6 1.0(2)
C3 C4 C5 C10 -179.82(13)
C2 C1 C6 C5 -0.8(2)
C2 C1 C6 C7 179.38(13)
C4 C5 C6 C1 -0.2(2)
C10 C5 C6 C1 -179.37(12)
C4 C5 C6 C7 179.65(12)
C10 C5 C6 C7 0.44(18)
C1 C6 C7 O1 21.7(2)
C5 C6 C7 O1 -158.09(14)
C1 C6 C7 C8 -154.54(12)
C5 C6 C7 C8 25.65(18)
O1 C7 C8 C9 145.22(13)
C6 C7 C8 C9 -38.46(15)
O1 C7 C8 C17 25.29(17)
C6 C7 C8 C17 -158.39(11)
O1 C7 C8 C11 -93.12(15)
C6 C7 C8 C11 83.21(13)
C17 C8 C9 C10 146.53(12)
C7 C8 C9 C10 29.18(17)
C11 C8 C9 C10 -87.22(15)
C17 C8 C9 C19 -37.04(15)
C7 C8 C9 C19 -154.38(11)
C11 C8 C9 C19 89.22(13)
C19 C9 C10 C5 179.15(12)
C8 C9 C10 C5 -4.73(19)
C19 C9 C10 C21 -5.3(2)
C8 C9 C10 C21 170.82(12)
C6 C5 C10 C9 -11.87(19)
C4 C5 C10 C9 168.95(13)
C6 C5 C10 C21 172.36(12)
C4 C5 C10 C21 -6.82(18)
C9 C8 C11 C12 -0.86(16)
C17 C8 C11 C12 124.60(13)
C7 C8 C11 C12 -121.00(12)
C9 C8 C11 C16 176.27(12)
C17 C8 C11 C16 -58.27(16)
C7 C8 C11 C16 56.13(14)
C16 C11 C12 C13 -0.28(18)
C8 C11 C12 C13 176.90(12)
C11 C12 C13 C14 -0.3(2)
C12 C13 C14 C15 1.0(2)
C13 C14 C15 C16 -1.0(2)
C14 C15 C16 C11 0.4(2)
C12 C11 C16 C15 0.2(2)
C8 C11 C16 C15 -177.00(13)
C9 C8 C17 O2 138.57(16)
C7 C8 C17 O2 -101.40(17)
C11 C8 C17 O2 11.8(2)
C9 C8 C17 O3 -42.97(14)
C7 C8 C17 O3 77.06(14)
C11 C8 C17 O3 -169.76(11)
C10 C9 C19 O4 140.82(15)
C8 C9 C19 O4 -35.58(19)
C10 C9 C19 O5 -42.04(18)
C8 C9 C19 O5 141.56(12)
C9 C10 C21 C22 -62.17(19)
C5 C10 C21 C22 113.49(15)
C9 C10 C21 C26 120.02(15)
C5 C10 C21 C26 -64.33(17)
C26 C21 C22 C23 -0.2(2)
C10 C21 C22 C23 -178.11(15)
C21 C22 C23 C24 0.3(3)
C22 C23 C24 C25 -0.6(3)
C23 C24 C25 C26 0.9(3)
C24 C25 C26 C21 -0.9(2)
C22 C21 C26 C25 0.6(2)
C10 C21 C26 C25 178.39(13)
O2 C17 O3 C18 -3.7(2)
C8 C17 O3 C18 177.83(14)
O4 C19 O5 C20 -4.2(2)
C9 C19 O5 C20 178.73(14)

_cod_database_fobs_code 2242384
